data_4060367
loop_
_publ_author_name
'Hon Man Lee'

_journal_name_full Organometallics
_journal_paper_doi 10.1021/om049070v
_journal_year 2005
_chemical_formula_sum 'C352 H368 Cl16 N40 O12 P16 Ru8'
_chemical_formula_weight 7222.14
_space_group_IT_number 14
_symmetry_cell_setting monoclinic
_symmetry_space_group_name_Hall '-P 2ybc'
_symmetry_space_group_name_H-M 'P 1 21/c 1'
_cell_angle_alpha 90.00
_cell_angle_beta 126.477(2)
_cell_angle_gamma 90.00
_cell_formula_units_Z 1
_cell_length_a 18.8238(7)
_cell_length_b 20.9699(8)
_cell_length_c 29.5630(10)
_cell_measurement_temperature 150(2)
_cell_volume 9383.4(6)
_diffrn_ambient_temperature 150(2)
_exptl_crystal_density_diffrn 1.278
_cod_original_sg_symbol_H-M 'P 21/c'
_cod_database_code 4060367

loop_
_symmetry_equiv_pos_as_xyz
'x, y, z'
'-x, y+1/2, -z+1/2'
'-x, -y, -z'
'x, -y-1/2, z-1/2'

loop_
_atom_site_label
_atom_site_type_symbol
_atom_site_fract_x
_atom_site_fract_y
_atom_site_fract_z
_atom_site_U_iso_or_equiv
_atom_site_adp_type
_atom_site_occupancy
_atom_site_symmetry_multiplicity
_atom_site_calc_flag
_atom_site_refinement_flags
_atom_site_disorder_assembly
_atom_site_disorder_group
C1 C 0.1003(4) 0.9510(3) 0.1089(2) 0.0220(12) Uani 1 1 d . . .
C2 C -0.0072(5) 0.9225(4) 0.0187(3) 0.0399(17) Uani 1 1 d . . .
H2A H -0.0644 0.9161 -0.0154 0.048 Uiso 1 1 calc R . .
C3 C 0.0704(5) 0.9100(3) 0.0276(3) 0.0385(16) Uani 1 1 d . . .
H3A H 0.0787 0.8925 0.0014 0.046 Uiso 1 1 calc R . .
C4 C -0.0498(4) 0.9265(3) 0.1213(3) 0.0289(14) Uani 1 1 d . . .
H4A H -0.0519 0.8803 0.1136 0.035 Uiso 1 1 calc R . .
H4B H -0.1009 0.9366 0.1215 0.035 Uiso 1 1 calc R . .
C5 C -0.0574(4) 0.9638(3) 0.0749(3) 0.0320(14) Uani 1 1 d . . .
H5A H -0.1159 0.9557 0.0389 0.038 Uiso 1 1 calc R . .
H5B H -0.0533 1.0099 0.0832 0.038 Uiso 1 1 calc R . .
C6 C 0.2870(4) 0.8889(3) 0.1637(3) 0.0288(13) Uani 1 1 d . . .
H6A H 0.3464 0.9085 0.1863 0.035 Uiso 1 1 calc R . .
H6B H 0.2940 0.8441 0.1563 0.035 Uiso 1 1 calc R . .
C7 C 0.2301(4) 0.9240(3) 0.1073(3) 0.0269(13) Uani 1 1 d . . .
H7A H 0.2536 0.9678 0.1124 0.032 Uiso 1 1 calc R . .
H7B H 0.2359 0.9020 0.0800 0.032 Uiso 1 1 calc R . .
C8 C 0.0666(4) 0.8749(3) 0.2334(3) 0.0271(13) Uani 1 1 d . . .
C9 C -0.0032(4) 0.8339(3) 0.2175(3) 0.0347(15) Uani 1 1 d . . .
H9A H -0.0597 0.8410 0.1831 0.042 Uiso 1 1 calc R . .
C10 C 0.0088(5) 0.7834(3) 0.2510(4) 0.049(2) Uani 1 1 d . . .
H10A H -0.0387 0.7551 0.2392 0.058 Uiso 1 1 calc R . .
C11 C 0.0916(5) 0.7737(3) 0.3030(4) 0.0447(19) Uani 1 1 d . . .
H11A H 0.0991 0.7401 0.3271 0.054 Uiso 1 1 calc R . .
C12 C 0.1615(5) 0.8126(3) 0.3188(3) 0.0432(18) Uani 1 1 d . . .
H12A H 0.2180 0.8053 0.3532 0.052 Uiso 1 1 calc R . .
C13 C 0.1489(5) 0.8632(3) 0.2837(3) 0.0337(15) Uani 1 1 d . . .
H13A H 0.1973 0.8900 0.2945 0.040 Uiso 1 1 calc R . .
C14 C 0.0184(4) 1.0053(3) 0.2193(3) 0.0276(14) Uani 1 1 d . . .
C15 C 0.0585(5) 1.0088(3) 0.2769(3) 0.0391(17) Uani 1 1 d . . .
H15A H 0.1005 0.9774 0.3015 0.047 Uiso 1 1 calc R . .
C16 C 0.0370(6) 1.0581(4) 0.2983(4) 0.052(2) Uani 1 1 d . . .
H16A H 0.0640 1.0601 0.3375 0.062 Uiso 1 1 calc R . .
C17 C -0.0235(6) 1.1041(4) 0.2627(5) 0.056(3) Uani 1 1 d . . .
H17A H -0.0360 1.1388 0.2776 0.067 Uiso 1 1 calc R . .
C18 C -0.0652(6) 1.0995(3) 0.2060(5) 0.053(2) Uani 1 1 d . . .
H18A H -0.1088 1.1302 0.1816 0.064 Uiso 1 1 calc R . .
C19 C -0.0452(4) 1.0507(3) 0.1831(3) 0.0359(16) Uani 1 1 d . . .
H19A H -0.0742 1.0483 0.1437 0.043 Uiso 1 1 calc R . .
C20 C 0.1955(4) 0.8084(3) 0.1883(3) 0.0270(13) Uani 1 1 d . . .
C21 C 0.2489(5) 0.7532(3) 0.2052(3) 0.0366(16) Uani 1 1 d . . .
H21A H 0.3114 0.7575 0.2286 0.044 Uiso 1 1 calc R . .
C22 C 0.2121(5) 0.6934(3) 0.1884(3) 0.0461(19) Uani 1 1 d . . .
H22A H 0.2493 0.6572 0.1996 0.055 Uiso 1 1 calc R . .
C23 C 0.1219(6) 0.6857(3) 0.1555(4) 0.049(2) Uani 1 1 d . . .
H23A H 0.0969 0.6442 0.1455 0.059 Uiso 1 1 calc R . .
C24 C 0.0677(5) 0.7389(4) 0.1371(4) 0.0455(19) Uani 1 1 d . . .
H24A H 0.0053 0.7339 0.1132 0.055 Uiso 1 1 calc R . .
C25 C 0.1048(4) 0.8000(3) 0.1538(3) 0.0343(15) Uani 1 1 d . . .
H25A H 0.0671 0.8362 0.1411 0.041 Uiso 1 1 calc R . .
C26 C 0.3477(4) 0.8777(3) 0.2774(3) 0.0269(13) Uani 1 1 d . . .
C27 C 0.4181(4) 0.9196(3) 0.2950(3) 0.0336(15) Uani 1 1 d . . .
H27A H 0.4146 0.9488 0.2692 0.040 Uiso 1 1 calc R . .
C28 C 0.4928(5) 0.9178(4) 0.3505(3) 0.0470(19) Uani 1 1 d . . .
H28A H 0.5406 0.9455 0.3620 0.056 Uiso 1 1 calc R . .
C29 C 0.4996(5) 0.8771(4) 0.3894(3) 0.051(2) Uani 1 1 d . . .
H29A H 0.5513 0.8769 0.4272 0.061 Uiso 1 1 calc R . .
C30 C 0.4285(5) 0.8355(4) 0.3723(3) 0.0449(19) Uani 1 1 d . . .
H30A H 0.4313 0.8077 0.3987 0.054 Uiso 1 1 calc R . .
C31 C 0.3553(5) 0.8357(3) 0.3170(3) 0.0348(15) Uani 1 1 d . . .
H31A H 0.3086 0.8066 0.3053 0.042 Uiso 1 1 calc R . .
C32 C 0.0604(4) 1.1003(3) 0.1220(3) 0.0268(13) Uani 1 1 d . . .
H32A H 0.0432 1.0743 0.0907 0.032 Uiso 1 1 calc R . .
C33 C 0.0284(5) 1.1619(3) 0.1113(3) 0.0352(15) Uani 1 1 d . . .
H33A H -0.0105 1.1774 0.0739 0.042 Uiso 1 1 calc R . .
C34 C 0.0554(5) 1.2004(3) 0.1572(3) 0.0370(16) Uani 1 1 d . . .
H34A H 0.0339 1.2428 0.1518 0.044 Uiso 1 1 calc R . .
C35 C 0.1136(4) 1.1762(3) 0.2107(3) 0.0267(13) Uani 1 1 d . . .
H35A H 0.1343 1.2021 0.2427 0.032 Uiso 1 1 calc R . .
C36 C 0.1418(4) 1.1132(3) 0.2174(2) 0.0194(11) Uani 1 1 d . . .
C37 C 0.2907(4) 0.9979(3) 0.3232(2) 0.0258(13) Uani 1 1 d . . .
H37A H 0.3106 0.9560 0.3239 0.031 Uiso 1 1 calc R . .
C38 C 0.3258(5) 1.0273(3) 0.3735(3) 0.0375(16) Uani 1 1 d . . .
H38A H 0.3681 1.0060 0.4078 0.045 Uiso 1 1 calc R . .
C39 C 0.2993(5) 1.0879(3) 0.3738(3) 0.0367(16) Uani 1 1 d . . .
H39A H 0.3228 1.1094 0.4083 0.044 Uiso 1 1 calc R . .
C40 C 0.2373(4) 1.1172(3) 0.3226(3) 0.0308(14) Uani 1 1 d . . .
H40A H 0.2174 1.1592 0.3215 0.037 Uiso 1 1 calc R . .
C41 C 0.2050(4) 1.0846(3) 0.2733(2) 0.0213(12) Uani 1 1 d . . .
C42 C 0.4110(4) 0.3815(3) 0.3990(2) 0.0243(12) Uani 1 1 d . . .
C43 C 0.5209(5) 0.4113(3) 0.4877(3) 0.0394(17) Uani 1 1 d . . .
H43A H 0.5786 0.4184 0.5211 0.047 Uiso 1 1 calc R . .
C44 C 0.4459(5) 0.4238(3) 0.4800(3) 0.0379(16) Uani 1 1 d . . .
H44A H 0.4396 0.4414 0.5070 0.046 Uiso 1 1 calc R . .
C45 C 0.5567(4) 0.4025(3) 0.3817(3) 0.0307(14) Uani 1 1 d . . .
H45A H 0.6060 0.3905 0.3801 0.037 Uiso 1 1 calc R . .
H45B H 0.5610 0.4489 0.3892 0.037 Uiso 1 1 calc R . .
C46 C 0.5666(4) 0.3669(3) 0.4299(3) 0.0338(15) Uani 1 1 d . . .
H46A H 0.5616 0.3205 0.4223 0.041 Uiso 1 1 calc R . .
H46B H 0.6261 0.3752 0.4650 0.041 Uiso 1 1 calc R . .
C47 C 0.2839(4) 0.4102(3) 0.4024(3) 0.0313(14) Uani 1 1 d . . .
H47A H 0.2788 0.4327 0.4297 0.038 Uiso 1 1 calc R . .
H47B H 0.2612 0.3663 0.3981 0.038 Uiso 1 1 calc R . .
C48 C 0.2254(5) 0.4443(3) 0.3453(3) 0.0334(15) Uani 1 1 d . . .
H48A H 0.2187 0.4894 0.3523 0.040 Uiso 1 1 calc R . .
H48B H 0.1660 0.4246 0.3237 0.040 Uiso 1 1 calc R . .
C49 C 0.4836(4) 0.3251(3) 0.2833(3) 0.0309(15) Uani 1 1 d . . .
C50 C 0.5426(5) 0.2772(3) 0.3171(4) 0.0391(17) Uani 1 1 d . . .
H50A H 0.5709 0.2774 0.3565 0.047 Uiso 1 1 calc R . .
C51 C 0.5601(6) 0.2283(3) 0.2925(5) 0.054(2) Uani 1 1 d . . .
H51A H 0.6008 0.1957 0.3158 0.064 Uiso 1 1 calc R . .
C52 C 0.5205(6) 0.2263(4) 0.2363(5) 0.055(2) Uani 1 1 d . . .
H52A H 0.5321 0.1922 0.2205 0.066 Uiso 1 1 calc R . .
C53 C 0.4643(6) 0.2734(4) 0.2034(4) 0.052(2) Uani 1 1 d . . .
H53A H 0.4380 0.2728 0.1642 0.062 Uiso 1 1 calc R . .
C54 C 0.4439(5) 0.3233(3) 0.2255(3) 0.0391(17) Uani 1 1 d . . .
H54A H 0.4034 0.3556 0.2015 0.047 Uiso 1 1 calc R . .
C55 C 0.4358(4) 0.4550(3) 0.2704(3) 0.0287(14) Uani 1 1 d . . .
C56 C 0.3545(5) 0.4642(3) 0.2198(3) 0.0391(16) Uani 1 1 d . . .
H56A H 0.3073 0.4364 0.2096 0.047 Uiso 1 1 calc R . .
C57 C 0.3389(6) 0.5131(3) 0.1829(4) 0.048(2) Uani 1 1 d . . .
H57A H 0.2822 0.5184 0.1482 0.058 Uiso 1 1 calc R . .
C58 C 0.4070(6) 0.5534(3) 0.1977(4) 0.052(2) Uani 1 1 d . . .
H58A H 0.3981 0.5862 0.1727 0.062 Uiso 1 1 calc R . .
C59 C 0.4897(6) 0.5462(3) 0.2497(4) 0.055(2) Uani 1 1 d . . .
H59A H 0.5361 0.5752 0.2606 0.066 Uiso 1 1 calc R . .
C60 C 0.5038(5) 0.4972(3) 0.2848(4) 0.0417(18) Uani 1 1 d . . .
H60A H 0.5605 0.4919 0.3195 0.050 Uiso 1 1 calc R . .
C61 C 0.1618(4) 0.4540(3) 0.2309(3) 0.0299(14) Uani 1 1 d . . .
C62 C 0.0912(4) 0.4120(3) 0.2133(3) 0.0373(16) Uani 1 1 d . . .
H62A H 0.0954 0.3833 0.2396 0.045 Uiso 1 1 calc R . .
C63 C 0.0160(5) 0.4120(4) 0.1582(3) 0.048(2) Uani 1 1 d . . .
H63A H -0.0311 0.3837 0.1473 0.058 Uiso 1 1 calc R . .
C64 C 0.0087(6) 0.4530(4) 0.1188(4) 0.056(2) Uani 1 1 d . . .
H64A H -0.0425 0.4524 0.0809 0.067 Uiso 1 1 calc R . .
C65 C 0.0783(6) 0.4953(4) 0.1359(3) 0.052(2) Uani 1 1 d . . .
H65A H 0.0740 0.5238 0.1094 0.063 Uiso 1 1 calc R . .
C66 C 0.1534(5) 0.4959(3) 0.1914(3) 0.0406(17) Uani 1 1 d . . .
H66A H 0.1997 0.5252 0.2025 0.049 Uiso 1 1 calc R . .
C67 C 0.3160(5) 0.5230(3) 0.3194(3) 0.0280(14) Uani 1 1 d . . .
C68 C 0.4068(4) 0.5310(3) 0.3541(3) 0.0298(14) Uani 1 1 d . . .
H68A H 0.4437 0.4944 0.3667 0.036 Uiso 1 1 calc R . .
C69 C 0.4451(5) 0.5906(3) 0.3706(3) 0.0369(16) Uani 1 1 d . . .
H69A H 0.5075 0.5945 0.3932 0.044 Uiso 1 1 calc R . .
C70 C 0.3939(6) 0.6441(3) 0.3549(3) 0.0450(18) Uani 1 1 d . . .
H70A H 0.4203 0.6851 0.3670 0.054 Uiso 1 1 calc R . .
C71 C 0.3022(6) 0.6371(4) 0.3209(4) 0.0480(19) Uani 1 1 d . . .
H71A H 0.2657 0.6739 0.3093 0.058 Uiso 1 1 calc R . .
C72 C 0.2638(5) 0.5774(3) 0.3038(3) 0.0393(17) Uani 1 1 d . . .
H72A H 0.2013 0.5734 0.2812 0.047 Uiso 1 1 calc R . .
C73 C 0.2168(4) 0.3297(3) 0.1857(3) 0.0317(14) Uani 1 1 d . . .
H73A H 0.1952 0.3711 0.1844 0.038 Uiso 1 1 calc R . .
C74 C 0.1830(5) 0.2990(3) 0.1347(3) 0.0411(17) Uani 1 1 d . . .
H74A H 0.1400 0.3187 0.0996 0.049 Uiso 1 1 calc R . .
C75 C 0.2148(6) 0.2391(4) 0.1373(3) 0.0446(19) Uani 1 1 d . . .
H75A H 0.1946 0.2171 0.1035 0.054 Uiso 1 1 calc R . .
C76 C 0.2749(5) 0.2110(3) 0.1879(3) 0.0341(15) Uani 1 1 d . . .
H76A H 0.2958 0.1692 0.1897 0.041 Uiso 1 1 calc R . .
C77 C 0.3054(4) 0.2444(3) 0.2370(3) 0.0231(12) Uani 1 1 d . . .
C78 C 0.3684(4) 0.2171(3) 0.2937(3) 0.0232(12) Uani 1 1 d . . .
C79 C 0.3966(4) 0.1542(3) 0.3015(3) 0.0304(14) Uani 1 1 d . . .
H79A H 0.3761 0.1274 0.2700 0.036 Uiso 1 1 calc R . .
C80 C 0.4553(5) 0.1309(3) 0.3560(3) 0.0416(18) Uani 1 1 d . . .
H80A H 0.4773 0.0885 0.3621 0.050 Uiso 1 1 calc R . .
C81 C 0.4809(4) 0.1698(3) 0.4006(3) 0.0390(17) Uani 1 1 d . . .
H81A H 0.5195 0.1546 0.4382 0.047 Uiso 1 1 calc R . .
C82 C 0.4489(4) 0.2328(3) 0.3895(3) 0.0307(14) Uani 1 1 d . . .
H82A H 0.4654 0.2596 0.4203 0.037 Uiso 1 1 calc R . .
Cl1 Cl 0.28359(9) 1.03755(7) 0.19211(6) 0.0246(3) Uani 1 1 d . . .
Cl2 Cl 0.22642(9) 0.29420(7) 0.31866(6) 0.0249(3) Uani 1 1 d . . .
Cl3 Cl 0.30994(15) 0.47351(11) 0.52860(10) 0.0425(5) Uani 0.80 1 d P A 1
Cl4 Cl 0.0000 1.0000 0.5000 0.0371(9) Uani 0.60 2 d SP B 1
Cl5 Cl 0.2232(5) 0.3983(3) 0.5754(3) 0.0494(15) Uani 0.30 1 d P C 1
Cl3A Cl 0.2454(5) 0.7106(4) 0.4396(3) 0.0345(17) Uiso 0.20 1 d P D 2
Cl4A Cl 0.6131(6) 0.2432(4) 0.5340(4) 0.042(2) Uiso 0.20 1 d P E 2
Cl5A Cl -0.1354(6) 1.0519(5) 0.4583(4) 0.046(2) Uiso 0.20 1 d P F 2
N1 N 0.0115(3) 0.9467(2) 0.0687(2) 0.0276(11) Uani 1 1 d . . .
N2 N 0.1362(3) 0.9282(2) 0.0832(2) 0.0243(11) Uani 1 1 d . . .
N3 N 0.1131(3) 1.0748(2) 0.17268(19) 0.0192(10) Uani 1 1 d . . .
N4 N 0.2301(3) 1.0239(2) 0.2730(2) 0.0215(10) Uani 1 1 d . . .
N5 N 0.5001(3) 0.3857(3) 0.4379(2) 0.0290(12) Uani 1 1 d . . .
N6 N 0.3780(4) 0.4066(2) 0.4255(2) 0.0295(12) Uani 1 1 d . . .
N7 N 0.2770(3) 0.3046(2) 0.2358(2) 0.0218(10) Uani 1 1 d . . .
N8 N 0.3962(3) 0.2561(2) 0.3376(2) 0.0215(10) Uani 1 1 d . . .
P1 P 0.05357(9) 0.94422(7) 0.19157(7) 0.0213(3) Uani 1 1 d . . .
P2 P 0.24479(10) 0.88816(7) 0.20662(6) 0.0211(3) Uani 1 1 d . . .
P3 P 0.45149(10) 0.38597(7) 0.31303(7) 0.0230(3) Uani 1 1 d . . .
P4 P 0.26498(10) 0.44332(7) 0.30142(7) 0.0231(3) Uani 1 1 d . . .
Ru1 Ru 0.16617(3) 0.98100(2) 0.190191(18) 0.01746(15) Uani 1 1 d . . .
Ru2 Ru 0.34198(3) 0.34997(2) 0.317737(19) 0.01863(15) Uani 1 1 d . . .
N9 N 0.6989(6) 0.7320(4) 0.5189(4) 0.061(3) Uani 0.50 1 d PGU G 1
O1 O 0.8468(6) 0.7223(6) 0.5628(5) 0.086(4) Uani 0.50 1 d PGU G 1
C83 C 0.7836(6) 0.7359(5) 0.5632(4) 0.071(4) Uani 0.50 1 d PGU G 1
H83A H 0.7961 0.7503 0.5977 0.085 Uiso 0.50 1 calc PR G 1
C84 C 0.6277(7) 0.7479(7) 0.5226(6) 0.067(5) Uani 0.50 1 d PGU G 1
H84A H 0.6522 0.7605 0.5612 0.101 Uiso 0.50 1 calc PR G 1
H84B H 0.5893 0.7107 0.5120 0.101 Uiso 0.50 1 calc PR G 1
H84C H 0.5933 0.7833 0.4970 0.101 Uiso 0.50 1 calc PR G 1
C85 C 0.6749(8) 0.7121(9) 0.4644(4) 0.095(6) Uani 0.50 1 d PGU G 1
H85A H 0.7285 0.7027 0.4674 0.143 Uiso 0.50 1 calc PR G 1
H85B H 0.6419 0.7464 0.4371 0.143 Uiso 0.50 1 calc PR G 1
H85C H 0.6379 0.6738 0.4521 0.143 Uiso 0.50 1 calc PR G 1
N10 N 0.1353(8) 0.7742(5) 0.5142(5) 0.108(6) Uani 0.50 1 d PGU H 1
O2 O -0.0004(10) 0.7596(7) 0.4943(7) 0.110(6) Uani 0.50 1 d PGU H 1
C86 C 0.0803(10) 0.7535(6) 0.5255(5) 0.097(7) Uani 0.50 1 d PGU H 1
H86A H 0.1056 0.7325 0.5604 0.117 Uiso 0.50 1 calc PR H 1
C87 C 0.2301(8) 0.7663(10) 0.5534(8) 0.155(13) Uani 0.50 1 d PGU H 1
H87A H 0.2446 0.7449 0.5874 0.233 Uiso 0.50 1 calc PR H 1
H87B H 0.2587 0.8082 0.5633 0.233 Uiso 0.50 1 calc PR H 1
H87C H 0.2510 0.7403 0.5359 0.233 Uiso 0.50 1 calc PR H 1
C88 C 0.1014(11) 0.8052(11) 0.4611(6) 0.184(15) Uani 0.50 1 d PGU H 1
H88A H 0.0368 0.8077 0.4384 0.275 Uiso 0.50 1 calc PR H 1
H88B H 0.1184 0.7804 0.4407 0.275 Uiso 0.50 1 calc PR H 1
H88C H 0.1261 0.8483 0.4681 0.275 Uiso 0.50 1 calc PR H 1
N11 N -0.1952(8) 0.8850(7) 0.5001(5) 0.126(7) Uani 0.50 1 d PGU I 2
O3 O -0.3050(10) 0.9062(9) 0.5089(7) 0.129(7) Uani 0.50 1 d PGU I 2
C89 C -0.2269(9) 0.8969(8) 0.5293(5) 0.114(7) Uani 0.50 1 d PGU I 2
H89A H -0.1858 0.8982 0.5692 0.137 Uiso 0.50 1 calc PR I 2
C90 C -0.1020(8) 0.8754(13) 0.5270(8) 0.128(10) Uani 0.50 1 d PGU I 2
H90A H -0.0693 0.8797 0.5678 0.192 Uiso 0.50 1 calc PR I 2
H90B H -0.0810 0.9073 0.5133 0.192 Uiso 0.50 1 calc PR I 2
H90C H -0.0927 0.8326 0.5181 0.192 Uiso 0.50 1 calc PR I 2
C91 C -0.2544(10) 0.8804(13) 0.4392(5) 0.094(6) Uani 0.50 1 d PGU I 2
H91A H -0.3153 0.8878 0.4261 0.142 Uiso 0.50 1 calc PR I 2
H91B H -0.2498 0.8378 0.4276 0.142 Uiso 0.50 1 calc PR I 2
H91C H -0.2381 0.9125 0.4227 0.142 Uiso 0.50 1 calc PR I 2
N12 N 0.3334(11) 0.9353(6) 0.4944(5) 0.122(7) Uani 0.50 1 d PGU J 2
O4 O 0.4581(10) 0.9687(9) 0.5058(7) 0.197(13) Uani 0.50 1 d PGU J 2
C92 C 0.4083(11) 0.9685(7) 0.5198(5) 0.116(8) Uani 0.50 1 d PGU J 2
H92A H 0.4245 0.9941 0.5511 0.140 Uiso 0.50 1 calc PR J 2
C93 C 0.2771(15) 0.9381(12) 0.5127(9) 0.173(13) Uani 0.50 1 d PGU J 2
H93A H 0.3027 0.9675 0.5445 0.259 Uiso 0.50 1 calc PR J 2
H93B H 0.2723 0.8955 0.5243 0.259 Uiso 0.50 1 calc PR J 2
H93C H 0.2183 0.9531 0.4816 0.259 Uiso 0.50 1 calc PR J 2
C94 C 0.3058(14) 0.8937(9) 0.4474(7) 0.114(8) Uani 0.50 1 d PGU J 2
H94A H 0.3490 0.8960 0.4391 0.171 Uiso 0.50 1 calc PR J 2
H94B H 0.2478 0.9073 0.4143 0.171 Uiso 0.50 1 calc PR J 2
H94C H 0.3019 0.8497 0.4570 0.171 Uiso 0.50 1 calc PR J 2
O5 O 0.1872(4) 0.5992(3) 0.4726(3) 0.087(2) Uani 1 1 d D . .
H5D H 0.2092 0.5730 0.4542 0.050 Uiso 1 1 d D . .
H5C H 0.1912 0.6471 0.4764 0.050 Uiso 1 1 d D . .

loop_
_atom_site_aniso_label
_atom_site_aniso_U_11
_atom_site_aniso_U_22
_atom_site_aniso_U_33
_atom_site_aniso_U_23
_atom_site_aniso_U_13
_atom_site_aniso_U_12
C1 0.022(3) 0.018(3) 0.029(3) 0.000(2) 0.017(2) -0.001(2)
C2 0.027(3) 0.056(5) 0.031(3) -0.009(3) 0.014(3) 0.003(3)
C3 0.041(4) 0.040(4) 0.031(3) -0.010(3) 0.019(3) 0.003(3)
C4 0.019(3) 0.025(3) 0.039(3) -0.005(3) 0.015(3) -0.002(2)
C5 0.020(3) 0.031(3) 0.044(4) -0.002(3) 0.019(3) 0.003(3)
C6 0.031(3) 0.025(3) 0.039(3) 0.004(3) 0.026(3) 0.009(3)
C7 0.031(3) 0.026(3) 0.035(3) -0.003(3) 0.025(3) 0.001(3)
C8 0.032(3) 0.018(3) 0.044(4) -0.004(3) 0.029(3) -0.002(2)
C9 0.028(3) 0.024(3) 0.064(5) 0.003(3) 0.034(3) 0.000(3)
C10 0.044(4) 0.023(3) 0.097(6) 0.008(4) 0.052(5) -0.001(3)
C11 0.055(5) 0.025(4) 0.079(6) 0.014(4) 0.053(5) 0.008(3)
C12 0.052(4) 0.029(4) 0.054(4) 0.014(3) 0.035(4) 0.005(3)
C13 0.036(4) 0.026(3) 0.050(4) 0.001(3) 0.031(3) -0.004(3)
C14 0.028(3) 0.015(3) 0.057(4) -0.004(3) 0.034(3) -0.004(2)
C15 0.044(4) 0.030(4) 0.067(5) -0.012(3) 0.046(4) -0.007(3)
C16 0.070(6) 0.038(4) 0.091(6) -0.025(4) 0.072(5) -0.021(4)
C17 0.068(6) 0.027(4) 0.119(8) -0.021(5) 0.081(6) -0.011(4)
C18 0.064(5) 0.024(4) 0.110(8) -0.002(4) 0.072(6) 0.003(3)
C19 0.035(4) 0.021(3) 0.067(5) 0.003(3) 0.039(4) 0.003(3)
C20 0.034(3) 0.018(3) 0.036(3) 0.001(2) 0.024(3) 0.001(2)
C21 0.041(4) 0.024(3) 0.048(4) -0.001(3) 0.028(3) 0.007(3)
C22 0.054(5) 0.020(3) 0.059(5) -0.002(3) 0.031(4) 0.005(3)
C23 0.059(5) 0.021(3) 0.070(5) -0.002(3) 0.041(5) 0.000(3)
C24 0.037(4) 0.038(4) 0.067(5) -0.013(4) 0.034(4) -0.013(3)
C25 0.035(4) 0.023(3) 0.057(4) -0.003(3) 0.034(3) 0.001(3)
C26 0.023(3) 0.020(3) 0.039(3) 0.003(2) 0.019(3) 0.006(2)
C27 0.022(3) 0.030(3) 0.044(4) 0.001(3) 0.017(3) 0.004(3)
C28 0.030(4) 0.048(5) 0.047(4) -0.007(4) 0.015(3) -0.008(3)
C29 0.038(4) 0.043(4) 0.044(4) 0.001(3) 0.009(3) 0.006(3)
C30 0.055(5) 0.032(4) 0.038(4) 0.008(3) 0.022(4) 0.011(3)
C31 0.037(4) 0.024(3) 0.044(4) 0.006(3) 0.025(3) 0.007(3)
C32 0.028(3) 0.020(3) 0.032(3) -0.002(2) 0.018(3) -0.001(2)
C33 0.041(4) 0.022(3) 0.034(3) -0.001(3) 0.018(3) 0.004(3)
C34 0.043(4) 0.020(3) 0.047(4) -0.002(3) 0.027(3) 0.001(3)
C35 0.028(3) 0.022(3) 0.035(3) -0.003(2) 0.022(3) -0.003(2)
C36 0.019(3) 0.015(3) 0.032(3) -0.001(2) 0.020(2) -0.003(2)
C37 0.024(3) 0.024(3) 0.029(3) 0.002(2) 0.016(3) 0.001(2)
C38 0.037(4) 0.036(4) 0.030(3) 0.003(3) 0.015(3) -0.001(3)
C39 0.041(4) 0.034(4) 0.028(3) -0.006(3) 0.016(3) -0.006(3)
C40 0.034(3) 0.025(3) 0.035(3) -0.007(3) 0.022(3) -0.005(3)
C41 0.020(3) 0.018(3) 0.033(3) -0.003(2) 0.020(3) -0.003(2)
C42 0.027(3) 0.016(3) 0.031(3) -0.003(2) 0.018(3) -0.001(2)
C43 0.038(4) 0.035(4) 0.031(3) -0.007(3) 0.013(3) -0.005(3)
C44 0.050(4) 0.032(4) 0.032(3) -0.007(3) 0.025(3) -0.002(3)
C45 0.019(3) 0.026(3) 0.045(4) -0.005(3) 0.018(3) -0.005(2)
C46 0.022(3) 0.030(3) 0.043(4) -0.004(3) 0.016(3) -0.003(3)
C47 0.040(4) 0.026(3) 0.042(4) -0.003(3) 0.033(3) -0.001(3)
C48 0.039(4) 0.025(3) 0.048(4) 0.001(3) 0.032(3) 0.007(3)
C49 0.031(3) 0.014(3) 0.064(4) -0.009(3) 0.038(3) -0.009(2)
C50 0.045(4) 0.023(3) 0.070(5) -0.005(3) 0.045(4) -0.003(3)
C51 0.062(5) 0.021(4) 0.115(8) 0.000(4) 0.073(6) 0.008(3)
C52 0.070(6) 0.026(4) 0.109(8) -0.022(4) 0.074(6) -0.012(4)
C53 0.068(5) 0.040(4) 0.081(6) -0.035(4) 0.062(5) -0.030(4)
C54 0.045(4) 0.030(4) 0.059(5) -0.015(3) 0.040(4) -0.010(3)
C55 0.037(3) 0.016(3) 0.052(4) -0.006(3) 0.037(3) -0.005(3)
C56 0.052(4) 0.029(4) 0.044(4) -0.001(3) 0.032(4) -0.009(3)
C57 0.069(5) 0.025(4) 0.062(5) 0.008(3) 0.045(5) 0.005(4)
C58 0.074(6) 0.024(4) 0.093(7) 0.019(4) 0.069(6) 0.012(4)
C59 0.061(5) 0.023(4) 0.116(8) 0.014(4) 0.071(6) 0.006(3)
C60 0.038(4) 0.018(3) 0.088(6) 0.003(3) 0.048(4) 0.000(3)
C61 0.030(3) 0.022(3) 0.043(4) 0.004(3) 0.024(3) 0.008(3)
C62 0.030(3) 0.029(4) 0.051(4) 0.002(3) 0.023(3) 0.007(3)
C63 0.031(4) 0.042(4) 0.059(5) -0.004(4) 0.020(4) -0.001(3)
C64 0.043(5) 0.053(5) 0.047(5) 0.001(4) 0.013(4) 0.009(4)
C65 0.066(6) 0.035(4) 0.047(4) 0.009(3) 0.029(4) 0.007(4)
C66 0.046(4) 0.027(4) 0.050(4) 0.004(3) 0.029(4) 0.008(3)
C67 0.046(4) 0.016(3) 0.039(3) 0.003(2) 0.034(3) 0.005(3)
C68 0.037(4) 0.021(3) 0.039(3) -0.001(3) 0.027(3) 0.002(3)
C69 0.044(4) 0.028(4) 0.044(4) -0.005(3) 0.029(3) -0.006(3)
C70 0.061(5) 0.026(4) 0.049(4) -0.009(3) 0.033(4) -0.008(3)
C71 0.062(5) 0.027(4) 0.062(5) -0.001(3) 0.041(4) 0.005(3)
C72 0.047(4) 0.018(3) 0.060(5) 0.001(3) 0.036(4) 0.009(3)
C73 0.031(3) 0.028(3) 0.043(4) -0.005(3) 0.025(3) -0.006(3)
C74 0.050(4) 0.034(4) 0.036(4) -0.005(3) 0.024(3) -0.008(3)
C75 0.066(5) 0.035(4) 0.046(4) -0.015(3) 0.040(4) -0.018(4)
C76 0.045(4) 0.024(3) 0.045(4) -0.011(3) 0.033(3) -0.012(3)
C77 0.023(3) 0.017(3) 0.039(3) -0.009(2) 0.024(3) -0.011(2)
C78 0.020(3) 0.020(3) 0.041(3) -0.002(2) 0.024(3) -0.003(2)
C79 0.027(3) 0.019(3) 0.050(4) -0.007(3) 0.025(3) -0.002(2)
C80 0.036(4) 0.020(3) 0.064(5) 0.000(3) 0.027(4) 0.008(3)
C81 0.027(3) 0.030(4) 0.050(4) 0.005(3) 0.018(3) 0.005(3)
C82 0.026(3) 0.019(3) 0.042(4) -0.002(3) 0.017(3) -0.002(2)
Cl1 0.0240(7) 0.0202(7) 0.0379(8) -0.0056(6) 0.0229(6) -0.0057(5)
Cl2 0.0230(7) 0.0200(7) 0.0391(8) -0.0028(6) 0.0225(6) -0.0039(5)
Cl3 0.0398(12) 0.0486(13) 0.0471(12) -0.0179(10) 0.0301(10) -0.0121(10)
Cl4 0.035(2) 0.054(2) 0.0223(16) -0.0065(16) 0.0173(16) -0.0137(18)
Cl5 0.055(4) 0.045(4) 0.042(3) -0.005(3) 0.026(3) -0.001(3)
N1 0.020(2) 0.030(3) 0.025(2) -0.003(2) 0.009(2) 0.003(2)
N2 0.026(3) 0.023(3) 0.027(2) -0.002(2) 0.017(2) 0.002(2)
N3 0.015(2) 0.017(2) 0.026(2) -0.0027(19) 0.013(2) -0.0007(18)
N4 0.021(2) 0.020(2) 0.031(3) -0.0034(19) 0.020(2) -0.0018(19)
N5 0.027(3) 0.027(3) 0.031(3) -0.005(2) 0.016(2) -0.002(2)
N6 0.040(3) 0.018(3) 0.041(3) -0.005(2) 0.029(3) -0.003(2)
N7 0.024(2) 0.018(2) 0.031(3) -0.0050(19) 0.020(2) -0.0041(19)
N8 0.019(2) 0.015(2) 0.032(3) -0.0027(19) 0.016(2) -0.0050(18)
P1 0.0187(7) 0.0159(7) 0.0356(8) -0.0024(6) 0.0196(7) -0.0022(5)
P2 0.0201(7) 0.0167(7) 0.0300(8) 0.0000(6) 0.0167(6) 0.0023(6)
P3 0.0224(7) 0.0165(7) 0.0381(8) -0.0028(6) 0.0222(7) -0.0029(6)
P4 0.0261(8) 0.0159(7) 0.0345(8) -0.0001(6) 0.0219(7) 0.0020(6)
Ru1 0.0165(2) 0.0129(2) 0.0270(3) -0.00135(16) 0.0152(2) -0.00078(16)
Ru2 0.0187(2) 0.0133(2) 0.0292(3) -0.00242(17) 0.0172(2) -0.00167(16)
N9 0.069(6) 0.042(5) 0.065(6) 0.040(5) 0.036(5) 0.011(5)
O1 0.072(7) 0.089(8) 0.093(8) 0.036(7) 0.048(6) 0.017(7)
C83 0.070(6) 0.061(6) 0.074(6) 0.037(5) 0.039(6) 0.008(6)
C84 0.075(9) 0.052(8) 0.062(8) 0.033(7) 0.034(7) 0.006(7)
C85 0.105(10) 0.054(8) 0.082(9) 0.015(8) 0.032(9) 0.018(8)
N10 0.108(11) 0.078(9) 0.073(9) 0.022(7) 0.019(8) -0.019(8)
O2 0.114(12) 0.097(11) 0.081(10) 0.012(9) 0.037(9) 0.025(10)
C86 0.110(12) 0.082(10) 0.065(9) 0.010(8) 0.033(9) -0.006(10)
C87 0.117(17) 0.072(14) 0.114(16) 0.007(13) -0.019(14) -0.003(13)
C88 0.141(17) 0.054(12) 0.116(16) 0.019(12) -0.054(14) -0.030(13)
N11 0.081(10) 0.134(12) 0.099(10) -0.029(10) 0.019(8) 0.025(10)
O3 0.091(11) 0.155(15) 0.093(11) -0.032(11) 0.029(10) 0.011(11)
C89 0.080(10) 0.133(13) 0.087(11) -0.033(10) 0.027(9) 0.015(11)
C90 0.064(12) 0.132(18) 0.127(17) -0.021(15) 0.024(13) 0.011(13)
C91 0.082(12) 0.150(17) 0.071(11) -0.014(12) 0.056(10) 0.007(13)
N12 0.196(17) 0.091(10) 0.061(8) -0.017(8) 0.067(9) -0.017(10)
O4 0.22(2) 0.131(14) 0.066(10) 0.047(10) -0.009(12) -0.048(14)
C92 0.198(18) 0.090(11) 0.047(8) -0.003(8) 0.065(9) -0.031(11)
C93 0.23(2) 0.136(18) 0.092(15) -0.024(15) 0.064(16) -0.008(19)
C94 0.20(2) 0.074(12) 0.056(10) -0.037(9) 0.072(12) -0.067(13)
O5 0.046(4) 0.102(6) 0.069(4) 0.012(4) 0.010(3) -0.001(4)

loop_
_geom_bond_atom_site_label_1
_geom_bond_atom_site_label_2
_geom_bond_distance
_geom_bond_site_symmetry_2
_geom_bond_publ_flag
C1 N1 1.361(7) . ?
C1 N2 1.368(8) . ?
C1 Ru1 2.040(6) . ?
C2 C3 1.348(10) . ?
C2 N1 1.393(8) . ?
C2 H2A 0.9500 . ?
C3 N2 1.401(8) . ?
C3 H3A 0.9500 . ?
C4 C5 1.512(9) . ?
C4 P1 1.853(6) . ?
C4 H4A 0.9900 . ?
C4 H4B 0.9900 . ?
C5 N1 1.458(8) . ?
C5 H5A 0.9900 . ?
C5 H5B 0.9900 . ?
C6 C7 1.533(9) . ?
C6 P2 1.854(6) . ?
C6 H6A 0.9900 . ?
C6 H6B 0.9900 . ?
C7 N2 1.465(8) . ?
C7 H7A 0.9900 . ?
C7 H7B 0.9900 . ?
C8 C13 1.390(9) . ?
C8 C9 1.397(9) . ?
C8 P1 1.829(6) . ?
C9 C10 1.373(10) . ?
C9 H9A 0.9500 . ?
C10 C11 1.408(12) . ?
C10 H10A 0.9500 . ?
C11 C12 1.373(11) . ?
C11 H11A 0.9500 . ?
C12 C13 1.402(9) . ?
C12 H12A 0.9500 . ?
C13 H13A 0.9500 . ?
C14 C15 1.396(10) . ?
C14 C19 1.400(9) . ?
C14 P1 1.842(6) . ?
C15 C16 1.391(10) . ?
C15 H15A 0.9500 . ?
C16 C17 1.382(13) . ?
C16 H16A 0.9500 . ?
C17 C18 1.369(14) . ?
C17 H17A 0.9500 . ?
C18 C19 1.397(10) . ?
C18 H18A 0.9500 . ?
C19 H19A 0.9500 . ?
C20 C25 1.385(9) . ?
C20 C21 1.416(9) . ?
C20 P2 1.831(6) . ?
C21 C22 1.374(10) . ?
C21 H21A 0.9500 . ?
C22 C23 1.376(11) . ?
C22 H22A 0.9500 . ?
C23 C24 1.385(11) . ?
C23 H23A 0.9500 . ?
C24 C25 1.402(10) . ?
C24 H24A 0.9500 . ?
C25 H25A 0.9500 . ?
C26 C31 1.403(9) . ?
C26 C27 1.407(9) . ?
C26 P2 1.832(6) . ?
C27 C28 1.388(10) . ?
C27 H27A 0.9500 . ?
C28 C29 1.375(12) . ?
C28 H28A 0.9500 . ?
C29 C30 1.415(12) . ?
C29 H29A 0.9500 . ?
C30 C31 1.376(10) . ?
C30 H30A 0.9500 . ?
C31 H31A 0.9500 . ?
C32 N3 1.321(8) . ?
C32 C33 1.380(9) . ?
C32 H32A 0.9500 . ?
C33 C34 1.392(9) . ?
C33 H33A 0.9500 . ?
C34 C35 1.378(9) . ?
C34 H34A 0.9500 . ?
C35 C36 1.392(8) . ?
C35 H35A 0.9500 . ?
C36 N3 1.356(7) . ?
C36 C41 1.473(8) . ?
C37 N4 1.338(8) . ?
C37 C38 1.364(9) . ?
C37 H37A 0.9500 . ?
C38 C39 1.366(10) . ?
C38 H38A 0.9500 . ?
C39 C40 1.390(9) . ?
C39 H39A 0.9500 . ?
C40 C41 1.381(8) . ?
C40 H40A 0.9500 . ?
C41 N4 1.360(7) . ?
C42 N5 1.360(8) . ?
C42 N6 1.363(8) . ?
C42 Ru2 2.045(6) . ?
C43 C44 1.316(11) . ?
C43 N5 1.384(9) . ?
C43 H43A 0.9500 . ?
C44 N6 1.382(8) . ?
C44 H44A 0.9500 . ?
C45 C46 1.519(10) . ?
C45 P3 1.839(6) . ?
C45 H45A 0.9900 . ?
C45 H45B 0.9900 . ?
C46 N5 1.461(9) . ?
C46 H46A 0.9900 . ?
C46 H46B 0.9900 . ?
C47 N6 1.473(8) . ?
C47 C48 1.536(9) . ?
C47 H47A 0.9900 . ?
C47 H47B 0.9900 . ?
C48 P4 1.842(7) . ?
C48 H48A 0.9900 . ?
C48 H48B 0.9900 . ?
C49 C50 1.386(10) . ?
C49 C54 1.400(10) . ?
C49 P3 1.844(6) . ?
C50 C51 1.406(10) . ?
C50 H50A 0.9500 . ?
C51 C52 1.357(14) . ?
C51 H51A 0.9500 . ?
C52 C53 1.348(13) . ?
C52 H52A 0.9500 . ?
C53 C54 1.403(10) . ?
C53 H53A 0.9500 . ?
C54 H54A 0.9500 . ?
C55 C56 1.377(10) . ?
C55 C60 1.396(9) . ?
C55 P3 1.826(6) . ?
C56 C57 1.394(10) . ?
C56 H56A 0.9500 . ?
C57 C58 1.371(12) . ?
C57 H57A 0.9500 . ?
C58 C59 1.402(13) . ?
C58 H58A 0.9500 . ?
C59 C60 1.369(11) . ?
C59 H59A 0.9500 . ?
C60 H60A 0.9500 . ?
C61 C66 1.394(10) . ?
C61 C62 1.409(10) . ?
C61 P4 1.832(7) . ?
C62 C63 1.383(10) . ?
C62 H62A 0.9500 . ?
C63 C64 1.387(12) . ?
C63 H63A 0.9500 . ?
C64 C65 1.405(12) . ?
C64 H64A 0.9500 . ?
C65 C66 1.389(11) . ?
C65 H65A 0.9500 . ?
C66 H66A 0.9500 . ?
C67 C68 1.385(9) . ?
C67 C72 1.392(9) . ?
C67 P4 1.841(6) . ?
C68 C69 1.379(9) . ?
C68 H68A 0.9500 . ?
C69 C70 1.367(10) . ?
C69 H69A 0.9500 . ?
C70 C71 1.396(11) . ?
C70 H70A 0.9500 . ?
C71 C72 1.383(10) . ?
C71 H71A 0.9500 . ?
C72 H72A 0.9500 . ?
C73 N7 1.326(8) . ?
C73 C74 1.398(9) . ?
C73 H73A 0.9500 . ?
C74 C75 1.372(11) . ?
C74 H74A 0.9500 . ?
C75 C76 1.362(11) . ?
C75 H75A 0.9500 . ?
C76 C77 1.391(9) . ?
C76 H76A 0.9500 . ?
C77 N7 1.363(7) . ?
C77 C78 1.476(9) . ?
C78 N8 1.348(8) . ?
C78 C79 1.390(8) . ?
C79 C80 1.391(10) . ?
C79 H79A 0.9500 . ?
C80 C81 1.374(11) . ?
C80 H80A 0.9500 . ?
C81 C82 1.407(9) . ?
C81 H81A 0.9500 . ?
C82 N8 1.331(8) . ?
C82 H82A 0.9500 . ?
Cl1 Ru1 2.4791(14) . ?
Cl2 Ru2 2.4840(14) . ?
N3 Ru1 2.127(5) . ?
N4 Ru1 2.178(5) . ?
N7 Ru2 2.179(5) . ?
N8 Ru2 2.133(5) . ?
P1 Ru1 2.2785(15) . ?
P2 Ru1 2.3155(15) . ?
P3 Ru2 2.2760(15) . ?
P4 Ru2 2.3096(15) . ?
N9 C83 1.3336 . ?
N9 C84 1.4473 . ?
N9 C85 1.4509 . ?
O1 C83 1.2282 . ?
C83 H83A 0.9500 . ?
C84 H84A 0.9800 . ?
C84 H84B 0.9800 . ?
C84 H84C 0.9800 . ?
C85 H85A 0.9800 . ?
C85 H85B 0.9800 . ?
C85 H85C 0.9800 . ?
N10 C86 1.3338 . ?
N10 C87 1.4475 . ?
N10 C88 1.4510 . ?
O2 C86 1.2276 . ?
C86 H86A 0.9500 . ?
C87 H87A 0.9800 . ?
C87 H87B 0.9800 . ?
C87 H87C 0.9800 . ?
C88 H88A 0.9800 . ?
C88 H88B 0.9800 . ?
C88 H88C 0.9800 . ?
N11 C89 1.3347 . ?
N11 C90 1.4467 . ?
N11 C91 1.4512 . ?
O3 C89 1.2272 . ?
C89 H89A 0.9500 . ?
C90 H90A 0.9800 . ?
C90 H90B 0.9800 . ?
C90 H90C 0.9800 . ?
C91 H91A 0.9800 . ?
C91 H91B 0.9800 . ?
C91 H91C 0.9800 . ?
N12 C92 1.3343 . ?
N12 C93 1.4469 . ?
N12 C94 1.4513 . ?
O4 C92 1.2277 . ?
C92 H92A 0.9500 . ?
C93 H93A 0.9800 . ?
C93 H93B 0.9800 . ?
C93 H93C 0.9800 . ?
C94 H94A 0.9800 . ?
C94 H94B 0.9800 . ?
C94 H94C 0.9800 . ?
O5 H5D 1.0179 . ?
O5 H5C 1.0082 . ?
